data_7237608
loop_
_publ_author_name
'Jiang, Daoyong'
'Xue, Xingying'
'Zhang, Guoning'
'Wang, Yucheng'
'Zhang, Han'
'Feng, Chao'
'Wang, Zhifei'
'Zhao, Hong'

_publ_section_title
;
 Simple and efficient rhodamine-derived VO2+ and Cu2+-responsive
 colorimetric and reversible fluorescent chemosensors toward the design of
 multifunctional materials
;
_journal_issue 12
_journal_name_full 'Journal of Materials Chemistry C'
_journal_page_first 3576
_journal_paper_doi 10.1039/C8TC06296J
_journal_volume 7
_journal_year 2019
_chemical_formula_sum 'C35 H34 Br2 N4 O3'
_chemical_formula_weight 718.48
_space_group_IT_number 19
_space_group_name_Hall 'P 2ac 2ab'
_space_group_name_H-M_alt 'P 21 21 21'
_atom_sites_solution_hydrogens geom
_atom_sites_solution_primary direct
_atom_sites_solution_secondary difmap
_audit_creation_method SHELXL-97
_audit_update_record
;
2016-01-15 deposited with the CCDC.	2019-02-24 downloaded from the CCDC.
;
_cell_angle_alpha 90.00
_cell_angle_beta 90.00
_cell_angle_gamma 90.00
_cell_formula_units_Z 4
_cell_length_a 11.757(2)
_cell_length_b 12.113(2)
_cell_length_c 22.483(5)
_cell_measurement_temperature 293(2)
_cell_volume 3201.9(10)
_computing_structure_refinement 'SHELXL-97 (Sheldrick, 1997)'
_computing_structure_solution 'SHELXS-97 (Sheldrick, 1990)'
_diffrn_ambient_temperature 293(2)
_diffrn_measured_fraction_theta_full 0.997
_diffrn_measured_fraction_theta_max 0.997
_diffrn_radiation_monochromator graphite
_diffrn_radiation_source 'fine-focus sealed tube'
_diffrn_radiation_type MoK\a
_diffrn_radiation_wavelength 0.71073
_diffrn_reflns_av_R_equivalents 0.0728
_diffrn_reflns_av_sigmaI/netI 0.0796
_diffrn_reflns_limit_h_max 13
_diffrn_reflns_limit_h_min -13
_diffrn_reflns_limit_k_max 14
_diffrn_reflns_limit_k_min -14
_diffrn_reflns_limit_l_max 26
_diffrn_reflns_limit_l_min -23
_diffrn_reflns_number 18350
_diffrn_reflns_theta_full 25.00
_diffrn_reflns_theta_max 25.00
_diffrn_reflns_theta_min 3.02
_exptl_absorpt_coefficient_mu 2.573
_exptl_crystal_density_diffrn 1.490
_exptl_crystal_density_method 'not measured'
_exptl_crystal_F_000 1464
_refine_diff_density_max 1.182
_refine_diff_density_min -0.503
_refine_diff_density_rms 0.071
_refine_ls_abs_structure_details 'Flack H D (1983), Acta Cryst. A39, 876-881'
_refine_ls_abs_structure_Flack 0.026(15)
_refine_ls_extinction_method none
_refine_ls_goodness_of_fit_ref 1.041
_refine_ls_hydrogen_treatment mixed
_refine_ls_matrix_type full
_refine_ls_number_parameters 402
_refine_ls_number_reflns 5644
_refine_ls_number_restraints 0
_refine_ls_restrained_S_all 1.041
_refine_ls_R_factor_all 0.0955
_refine_ls_R_factor_gt 0.0628
_refine_ls_shift/su_max 0.000
_refine_ls_shift/su_mean 0.000
_refine_ls_structure_factor_coef Fsqd
_refine_ls_weighting_details 'calc w=1/[\s^2^(Fo^2^)+(0.0482P)^2^+3.7273P] where P=(Fo^2^+2Fc^2^)/3'
_refine_ls_weighting_scheme calc
_refine_ls_wR_factor_gt 0.1256
_refine_ls_wR_factor_ref 0.1408
_reflns_number_gt 3960
_reflns_number_total 5644
_reflns_threshold_expression >2sigma(I)
_cod_data_source_file c8tc06296j2.cif
_cod_data_source_block j1
_cod_original_cell_volume 3202.1(11)
_cod_database_code 7237608

loop_
_symmetry_equiv_pos_as_xyz
'x, y, z'
'-x+1/2, -y, z+1/2'
'-x, y+1/2, -z+1/2'
'x+1/2, -y+1/2, -z'

loop_
_atom_site_label
_atom_site_type_symbol
_atom_site_fract_x
_atom_site_fract_y
_atom_site_fract_z
_atom_site_U_iso_or_equiv
_atom_site_adp_type
_atom_site_occupancy
_atom_site_symmetry_multiplicity
_atom_site_calc_flag
_atom_site_refinement_flags
Br1 Br 0.88547(8) 0.33849(8) 0.06976(4) 0.0721(3) Uani 1 1 d .
Br2 Br 0.63298(10) -0.05736(7) 0.03832(4) 0.0784(3) Uani 1 1 d .
C1 C 0.7169(6) 0.1277(5) 0.1865(3) 0.0385(16) Uani 1 1 d .
C2 C 0.7834(5) 0.2148(5) 0.1640(3) 0.0386(16) Uani 1 1 d .
C3 C 0.8017(6) 0.2178(6) 0.1022(3) 0.0505(19) Uani 1 1 d .
C4 C 0.7595(6) 0.1390(6) 0.0645(3) 0.0522(19) Uani 1 1 d .
H4 H 0.7728 0.1434 0.0238 0.063 Uiso 1 1 calc R
C5 C 0.6964(7) 0.0524(7) 0.0879(3) 0.059(2) Uani 1 1 d .
C6 C 0.6734(6) 0.0468(6) 0.1487(3) 0.0501(18) Uani 1 1 d .
H6 H 0.6294 -0.0104 0.1639 0.060 Uiso 1 1 calc R
C7 C 0.6895(6) 0.1218(6) 0.2501(3) 0.0410(17) Uani 1 1 d .
H7 H 0.6429 0.0654 0.2641 0.049 Uiso 1 1 calc R
C8 C 0.7481(5) 0.2708(5) 0.3815(3) 0.0332(15) Uani 1 1 d .
C9 C 0.6904(5) 0.2601(5) 0.4382(3) 0.0320(15) Uani 1 1 d .
C10 C 0.7081(6) 0.3168(6) 0.4914(3) 0.0461(18) Uani 1 1 d .
H10 H 0.7651 0.3699 0.4943 0.055 Uiso 1 1 calc R
C11 C 0.6402(8) 0.2931(6) 0.5392(3) 0.062(2) Uani 1 1 d .
H11 H 0.6504 0.3311 0.5747 0.074 Uiso 1 1 calc R
C12 C 0.5573(7) 0.2139(7) 0.5354(3) 0.060(2) Uani 1 1 d .
H12 H 0.5112 0.2001 0.5682 0.072 Uiso 1 1 calc R
C13 C 0.5406(6) 0.1537(6) 0.4833(3) 0.0493(19) Uani 1 1 d .
H13 H 0.4860 0.0983 0.4813 0.059 Uiso 1 1 calc R
C14 C 0.6083(5) 0.1791(5) 0.4344(3) 0.0316(13) Uani 1 1 d .
C15 C 0.6070(5) 0.1254(5) 0.3732(3) 0.0298(14) Uani 1 1 d .
C16 C 0.6413(5) 0.0045(5) 0.3775(2) 0.0291(14) Uani 1 1 d .
C17 C 0.7500(5) -0.0288(5) 0.3913(3) 0.0330(15) Uani 1 1 d .
H17 H 0.8061 0.0246 0.3957 0.040 Uiso 1 1 calc R
C18 C 0.7794(6) -0.1391(5) 0.3991(3) 0.0395(17) Uani 1 1 d .
H18 H 0.8545 -0.1578 0.4073 0.047 Uiso 1 1 calc R
C19 C 0.6977(6) -0.2217(5) 0.3946(3) 0.0385(16) Uani 1 1 d .
C20 C 0.5863(6) -0.1892(5) 0.3807(3) 0.0430(18) Uani 1 1 d .
H20 H 0.5298 -0.2423 0.3767 0.052 Uiso 1 1 calc R
C21 C 0.5595(5) -0.0786(5) 0.3729(3) 0.0333(15) Uani 1 1 d .
C22 C 0.4191(5) 0.0481(5) 0.3397(3) 0.0339(15) Uani 1 1 d .
C23 C 0.4937(5) 0.1361(5) 0.3431(3) 0.0314(14) Uani 1 1 d .
C24 C 0.4559(5) 0.2350(5) 0.3194(3) 0.0422(17) Uani 1 1 d .
H24 H 0.5047 0.2953 0.3201 0.051 Uiso 1 1 calc R
C25 C 0.3501(6) 0.2484(5) 0.2950(3) 0.0446(18) Uani 1 1 d .
H25 H 0.3290 0.3167 0.2796 0.053 Uiso 1 1 calc R
C26 C 0.2730(5) 0.1593(5) 0.2932(3) 0.0382(16) Uani 1 1 d .
C27 C 0.3106(5) 0.0595(6) 0.3167(3) 0.0437(18) Uani 1 1 d .
H27 H 0.2616 -0.0008 0.3171 0.052 Uiso 1 1 calc R
C28 C 0.8447(7) -0.3679(6) 0.4086(4) 0.065(2) Uani 1 1 d .
H28A H 0.8923 -0.3183 0.3856 0.079 Uiso 1 1 calc R
H28B H 0.8520 -0.4411 0.3914 0.079 Uiso 1 1 calc R
C29 C 0.8874(9) -0.3708(7) 0.4713(4) 0.086(3) Uani 1 1 d .
H29A H 0.8798 -0.2989 0.4888 0.128 Uiso 1 1 calc R
H29B H 0.9660 -0.3923 0.4715 0.128 Uiso 1 1 calc R
H29C H 0.8438 -0.4232 0.4938 0.128 Uiso 1 1 calc R
C30 C 0.6412(7) -0.4173(5) 0.4013(4) 0.061(2) Uani 1 1 d .
H30A H 0.5696 -0.3889 0.4163 0.073 Uiso 1 1 calc R
H30B H 0.6648 -0.4772 0.4272 0.073 Uiso 1 1 calc R
C31 C 0.6232(9) -0.4619(6) 0.3390(4) 0.080(3) Uani 1 1 d .
H31A H 0.5827 -0.4084 0.3157 0.119 Uiso 1 1 calc R
H31B H 0.5799 -0.5290 0.3409 0.119 Uiso 1 1 calc R
H31C H 0.6956 -0.4766 0.3209 0.119 Uiso 1 1 calc R
C32 C 0.1270(6) 0.2820(6) 0.2514(3) 0.0533(19) Uani 1 1 d .
H32A H 0.0606 0.2736 0.2261 0.064 Uiso 1 1 calc R
H32B H 0.1852 0.3188 0.2281 0.064 Uiso 1 1 calc R
C33 C 0.0959(6) 0.3550(7) 0.3028(3) 0.062(2) Uani 1 1 d .
H33A H 0.0258 0.3299 0.3200 0.093 Uiso 1 1 calc R
H33B H 0.0870 0.4295 0.2891 0.093 Uiso 1 1 calc R
H33C H 0.1550 0.3522 0.3322 0.093 Uiso 1 1 calc R
C34 C 0.0879(6) 0.0817(6) 0.2625(4) 0.055(2) Uani 1 1 d .
H34A H 0.1302 0.0143 0.2552 0.066 Uiso 1 1 calc R
H34B H 0.0395 0.0945 0.2282 0.066 Uiso 1 1 calc R
C35 C 0.0136(7) 0.0644(8) 0.3159(4) 0.073(3) Uani 1 1 d .
H35A H 0.0603 0.0560 0.3506 0.109 Uiso 1 1 calc R
H35B H -0.0316 -0.0008 0.3104 0.109 Uiso 1 1 calc R
H35C H -0.0355 0.1271 0.3209 0.109 Uiso 1 1 calc R
N1 N 0.6986(4) 0.1925(4) 0.3442(2) 0.0298(12) Uani 1 1 d .
N2 N 0.7281(4) 0.1918(4) 0.2859(2) 0.0347(13) Uani 1 1 d .
N3 N 0.7247(5) -0.3317(5) 0.4034(3) 0.0535(16) Uani 1 1 d .
N4 N 0.1681(5) 0.1726(5) 0.2673(3) 0.0532(16) Uani 1 1 d .
O1 O 0.8299(4) 0.2939(4) 0.1981(2) 0.0490(13) Uani 1 1 d .
H1 H 0.8061 0.2882 0.2322 0.074 Uiso 1 1 calc R
O2 O 0.8231(4) 0.3337(4) 0.3656(2) 0.0462(11) Uani 1 1 d .
O3 O 0.4467(4) -0.0571(4) 0.3609(2) 0.0474(12) Uani 1 1 d .

loop_
_atom_site_aniso_label
_atom_site_aniso_U_11
_atom_site_aniso_U_22
_atom_site_aniso_U_33
_atom_site_aniso_U_23
_atom_site_aniso_U_13
_atom_site_aniso_U_12
Br1 0.0699(6) 0.0841(6) 0.0624(5) 0.0120(5) 0.0053(5) -0.0200(5)
Br2 0.1112(8) 0.0664(5) 0.0574(5) -0.0218(4) 0.0137(5) -0.0093(6)
C1 0.037(4) 0.035(4) 0.044(4) 0.001(3) 0.004(3) 0.003(3)
C2 0.031(4) 0.039(4) 0.046(4) -0.007(3) 0.000(3) 0.005(3)
C3 0.052(5) 0.054(5) 0.045(4) 0.012(4) 0.003(4) 0.008(4)
C4 0.059(5) 0.059(5) 0.039(4) -0.005(4) 0.010(4) 0.016(4)
C5 0.057(5) 0.076(6) 0.043(4) 0.018(4) 0.012(4) 0.024(5)
C6 0.050(4) 0.036(4) 0.064(5) -0.001(4) 0.000(4) 0.001(4)
C7 0.037(4) 0.039(4) 0.047(4) 0.013(4) 0.006(3) 0.004(3)
C8 0.026(3) 0.029(3) 0.045(4) 0.000(3) -0.006(3) -0.001(3)
C9 0.034(3) 0.029(3) 0.032(3) 0.006(3) -0.003(3) 0.000(3)
C10 0.052(4) 0.038(4) 0.048(4) -0.012(4) -0.016(4) 0.000(4)
C11 0.086(6) 0.062(5) 0.037(4) -0.015(4) -0.010(5) 0.008(5)
C12 0.065(5) 0.081(6) 0.034(4) -0.002(4) 0.015(4) 0.010(5)
C13 0.044(4) 0.048(4) 0.056(5) 0.006(4) 0.009(3) -0.004(4)
C14 0.033(3) 0.026(3) 0.036(3) 0.002(3) 0.001(3) 0.005(3)
C15 0.027(3) 0.025(3) 0.037(3) 0.002(3) 0.004(3) -0.002(3)
C16 0.028(4) 0.028(3) 0.031(3) 0.004(3) 0.000(3) 0.002(3)
C17 0.032(4) 0.033(4) 0.034(4) -0.003(3) -0.004(3) -0.001(3)
C18 0.041(4) 0.043(4) 0.034(4) 0.000(3) -0.013(3) 0.006(4)
C19 0.050(4) 0.029(3) 0.037(4) 0.002(3) -0.002(3) 0.009(3)
C20 0.043(4) 0.033(4) 0.053(4) 0.006(3) -0.006(3) -0.008(3)
C21 0.032(4) 0.032(4) 0.036(4) 0.008(3) 0.002(3) -0.004(3)
C22 0.038(4) 0.026(3) 0.038(4) 0.003(3) 0.000(3) 0.000(3)
C23 0.024(3) 0.029(3) 0.041(4) 0.001(3) 0.001(3) -0.001(3)
C24 0.031(4) 0.029(4) 0.067(5) 0.003(4) -0.009(3) -0.008(3)
C25 0.039(4) 0.030(4) 0.065(5) 0.006(3) 0.000(4) 0.002(3)
C26 0.025(3) 0.032(4) 0.058(4) -0.004(3) -0.002(3) -0.003(3)
C27 0.033(4) 0.030(3) 0.068(5) 0.002(4) -0.014(4) -0.010(3)
C28 0.079(6) 0.030(4) 0.087(6) 0.003(4) -0.007(5) 0.010(4)
C29 0.091(7) 0.065(6) 0.100(7) 0.031(5) -0.019(6) 0.003(5)
C30 0.069(6) 0.025(4) 0.087(6) 0.016(4) -0.001(5) 0.009(4)
C31 0.093(7) 0.042(5) 0.104(7) -0.014(5) -0.007(6) -0.005(5)
C32 0.034(4) 0.061(5) 0.066(5) 0.013(4) -0.008(4) -0.002(4)
C33 0.044(5) 0.067(5) 0.074(5) 0.022(5) -0.002(4) 0.016(4)
C34 0.040(4) 0.055(5) 0.069(5) -0.002(4) -0.016(4) -0.003(4)
C35 0.063(5) 0.083(6) 0.072(6) -0.008(6) 0.004(5) -0.029(5)
N1 0.026(3) 0.032(3) 0.031(3) -0.001(2) -0.002(2) -0.001(2)
N2 0.037(3) 0.033(3) 0.034(3) 0.001(3) -0.003(2) 0.001(3)
N3 0.044(3) 0.030(3) 0.087(5) 0.001(3) -0.014(3) 0.002(3)
N4 0.032(3) 0.045(4) 0.083(4) 0.005(3) -0.018(3) -0.001(3)
O1 0.048(3) 0.055(3) 0.044(3) 0.005(3) -0.003(2) -0.009(2)
O2 0.039(3) 0.046(3) 0.054(3) 0.000(3) -0.003(2) -0.016(2)
O3 0.034(3) 0.026(2) 0.082(4) 0.018(3) -0.005(2) -0.007(2)

loop_
_atom_type_symbol
_atom_type_description
_atom_type_scat_dispersion_real
_atom_type_scat_dispersion_imag
_atom_type_scat_source
C C 0.0033 0.0016 'International Tables Vol C Tables 4.2.6.8 and 6.1.1.4'
H H 0.0000 0.0000 'International Tables Vol C Tables 4.2.6.8 and 6.1.1.4'
N N 0.0061 0.0033 'International Tables Vol C Tables 4.2.6.8 and 6.1.1.4'
O O 0.0106 0.0060 'International Tables Vol C Tables 4.2.6.8 and 6.1.1.4'
Br Br -0.2901 2.4595 'International Tables Vol C Tables 4.2.6.8 and 6.1.1.4'

loop_
_geom_angle_atom_site_label_1
_geom_angle_atom_site_label_2
_geom_angle_atom_site_label_3
_geom_angle
C6 C1 C2 120.8(6)
C6 C1 C7 118.7(6)
C2 C1 C7 120.5(6)
O1 C2 C3 118.8(6)
O1 C2 C1 123.8(6)
C3 C2 C1 117.3(6)
C4 C3 C2 122.5(7)
C4 C3 Br1 119.0(5)
C2 C3 Br1 118.4(6)
C3 C4 C5 119.0(7)
C3 C4 H4 120.5
C5 C4 H4 120.5
C4 C5 C6 120.8(8)
C4 C5 Br2 121.2(5)
C6 C5 Br2 117.9(6)
C1 C6 C5 119.5(7)
C1 C6 H6 120.3
C5 C6 H6 120.3
N2 C7 C1 120.9(6)
N2 C7 H7 119.6
C1 C7 H7 119.6
O2 C8 N1 123.6(6)
O2 C8 C9 130.7(6)
N1 C8 C9 105.8(5)
C14 C9 C10 120.6(6)
C14 C9 C8 109.6(5)
C10 C9 C8 129.7(6)
C11 C10 C9 118.8(7)
C11 C10 H10 120.6
C9 C10 H10 120.6
C12 C11 C10 120.9(7)
C12 C11 H11 119.6
C10 C11 H11 119.6
C11 C12 C13 121.3(7)
C11 C12 H12 119.4
C13 C12 H12 119.4
C12 C13 C14 117.8(7)
C12 C13 H13 121.1
C14 C13 H13 121.1
C9 C14 C13 120.5(6)
C9 C14 C15 111.6(5)
C13 C14 C15 127.8(6)
N1 C15 C23 113.2(5)
N1 C15 C14 98.8(4)
C23 C15 C14 112.3(5)
N1 C15 C16 111.0(5)
C23 C15 C16 110.3(5)
C14 C15 C16 110.7(5)
C17 C16 C21 116.4(5)
C17 C16 C15 122.9(5)
C21 C16 C15 120.4(5)
C16 C17 C18 122.8(6)
C16 C17 H17 118.6
C18 C17 H17 118.6
C17 C18 C19 120.7(6)
C17 C18 H18 119.7
C19 C18 H18 119.7
N3 C19 C18 121.6(6)
N3 C19 C20 121.0(6)
C18 C19 C20 117.3(6)
C21 C20 C19 120.7(6)
C21 C20 H20 119.6
C19 C20 H20 119.6
O3 C21 C20 115.2(5)
O3 C21 C16 122.8(5)
C20 C21 C16 122.0(6)
C23 C22 C27 121.9(6)
C23 C22 O3 122.5(5)
C27 C22 O3 115.6(5)
C24 C23 C22 116.3(6)
C24 C23 C15 122.3(5)
C22 C23 C15 121.4(5)
C25 C24 C23 123.3(6)
C25 C24 H24 118.4
C23 C24 H24 118.4
C24 C25 C26 120.3(6)
C24 C25 H25 119.8
C26 C25 H25 119.8
N4 C26 C27 123.3(6)
N4 C26 C25 120.0(6)
C27 C26 C25 116.7(6)
C22 C27 C26 121.4(6)
C22 C27 H27 119.3
C26 C27 H27 119.3
N3 C28 C29 113.6(7)
N3 C28 H28A 108.9
C29 C28 H28A 108.9
N3 C28 H28B 108.9
C29 C28 H28B 108.9
H28A C28 H28B 107.7
C28 C29 H29A 109.5
C28 C29 H29B 109.5
H29A C29 H29B 109.5
C28 C29 H29C 109.5
H29A C29 H29C 109.5
H29B C29 H29C 109.5
N3 C30 C31 112.6(7)
N3 C30 H30A 109.1
C31 C30 H30A 109.1
N3 C30 H30B 109.1
C31 C30 H30B 109.1
H30A C30 H30B 107.8
C30 C31 H31A 109.5
C30 C31 H31B 109.5
H31A C31 H31B 109.5
C30 C31 H31C 109.5
H31A C31 H31C 109.5
H31B C31 H31C 109.5
N4 C32 C33 115.4(6)
N4 C32 H32A 108.4
C33 C32 H32A 108.4
N4 C32 H32B 108.4
C33 C32 H32B 108.4
H32A C32 H32B 107.5
C32 C33 H33A 109.5
C32 C33 H33B 109.5
H33A C33 H33B 109.5
C32 C33 H33C 109.5
H33A C33 H33C 109.5
H33B C33 H33C 109.5
N4 C34 C35 115.1(7)
N4 C34 H34A 108.5
C35 C34 H34A 108.5
N4 C34 H34B 108.5
C35 C34 H34B 108.5
H34A C34 H34B 107.5
C34 C35 H35A 109.5
C34 C35 H35B 109.5
H35A C35 H35B 109.5
C34 C35 H35C 109.5
H35A C35 H35C 109.5
H35B C35 H35C 109.5
N2 N1 C8 118.6(5)
N2 N1 C15 127.0(5)
C8 N1 C15 114.1(5)
C7 N2 N1 122.1(5)
C19 N3 C30 122.5(6)
C19 N3 C28 120.9(6)
C30 N3 C28 116.2(6)
C26 N4 C32 120.7(6)
C26 N4 C34 121.6(6)
C32 N4 C34 117.1(5)
C2 O1 H1 109.5
C21 O3 C22 117.5(5)

loop_
_geom_bond_atom_site_label_1
_geom_bond_atom_site_label_2
_geom_bond_distance
Br1 C3 1.907(7)
Br2 C5 1.889(9)
C1 C6 1.393(9)
C1 C2 1.407(9)
C1 C7 1.469(9)
C2 O1 1.344(7)
C2 C3 1.408(9)
C3 C4 1.369(10)
C4 C5 1.389(10)
C4 H4 0.9300
C5 C6 1.394(10)
C6 H6 0.9300
C7 N2 1.254(8)
C7 H7 0.9300
C8 O2 1.218(7)
C8 N1 1.393(7)
C8 C9 1.452(9)
C9 C14 1.378(8)
C9 C10 1.394(9)
C10 C11 1.370(10)
C10 H10 0.9300
C11 C12 1.370(11)
C11 H11 0.9300
C12 C13 1.393(10)
C12 H12 0.9300
C13 C14 1.393(9)
C13 H13 0.9300
C14 C15 1.522(8)
C15 N1 1.499(7)
C15 C23 1.500(8)
C15 C16 1.522(8)
C16 C17 1.375(8)
C16 C21 1.396(8)
C17 C18 1.391(9)
C17 H17 0.9300
C18 C19 1.390(9)
C18 H18 0.9300
C19 N3 1.384(8)
C19 C20 1.404(9)
C20 C21 1.387(9)
C20 H20 0.9300
C21 O3 1.378(7)
C22 C23 1.382(8)
C22 C27 1.384(8)
C22 O3 1.399(7)
C23 C24 1.384(9)
C24 C25 1.369(9)
C24 H24 0.9300
C25 C26 1.410(9)
C25 H25 0.9300
C26 N4 1.373(8)
C26 C27 1.392(9)
C27 H27 0.9300
C28 N3 1.483(10)
C28 C29 1.497(11)
C28 H28A 0.9700
C28 H28B 0.9700
C29 H29A 0.9600
C29 H29B 0.9600
C29 H29C 0.9600
C30 N3 1.429(9)
C30 C31 1.517(11)
C30 H30A 0.9700
C30 H30B 0.9700
C31 H31A 0.9600
C31 H31B 0.9600
C31 H31C 0.9600
C32 N4 1.454(9)
C32 C33 1.501(10)
C32 H32A 0.9700
C32 H32B 0.9700
C33 H33A 0.9600
C33 H33B 0.9600
C33 H33C 0.9600
C34 N4 1.455(9)
C34 C35 1.500(10)
C34 H34A 0.9700
C34 H34B 0.9700
C35 H35A 0.9600
C35 H35B 0.9600
C35 H35C 0.9600
N1 N2 1.356(7)
O1 H1 0.8200

loop_
_geom_torsion_atom_site_label_1
_geom_torsion_atom_site_label_2
_geom_torsion_atom_site_label_3
_geom_torsion_atom_site_label_4
_geom_torsion
C6 C1 C2 O1 -178.5(6)
C7 C1 C2 O1 3.1(10)
C6 C1 C2 C3 1.3(10)
C7 C1 C2 C3 -177.1(6)
O1 C2 C3 C4 178.5(6)
C1 C2 C3 C4 -1.3(10)
O1 C2 C3 Br1 -3.1(9)
C1 C2 C3 Br1 177.1(5)
C2 C3 C4 C5 -0.2(11)
Br1 C3 C4 C5 -178.6(5)
C3 C4 C5 C6 1.8(11)
C3 C4 C5 Br2 178.7(5)
C2 C1 C6 C5 0.1(10)
C7 C1 C6 C5 178.6(6)
C4 C5 C6 C1 -1.7(11)
Br2 C5 C6 C1 -178.7(5)
C6 C1 C7 N2 178.9(6)
C2 C1 C7 N2 -2.6(10)
O2 C8 C9 C14 178.0(6)
N1 C8 C9 C14 -0.8(7)
O2 C8 C9 C10 -2.6(12)
N1 C8 C9 C10 178.6(6)
C14 C9 C10 C11 -2.0(10)
C8 C9 C10 C11 178.7(6)
C9 C10 C11 C12 1.0(11)
C10 C11 C12 C13 1.2(12)
C11 C12 C13 C14 -2.2(11)
C10 C9 C14 C13 0.9(9)
C8 C9 C14 C13 -179.6(6)
C10 C9 C14 C15 -177.8(6)
C8 C9 C14 C15 1.7(7)
C12 C13 C14 C9 1.2(10)
C12 C13 C14 C15 179.6(6)
C9 C14 C15 N1 -1.7(6)
C13 C14 C15 N1 179.7(6)
C9 C14 C15 C23 -121.4(5)
C13 C14 C15 C23 60.0(8)
C9 C14 C15 C16 114.8(5)
C13 C14 C15 C16 -63.8(8)
N1 C15 C16 C17 39.6(7)
C23 C15 C16 C17 166.0(5)
C14 C15 C16 C17 -69.1(7)
N1 C15 C16 C21 -146.7(5)
C23 C15 C16 C21 -20.3(7)
C14 C15 C16 C21 104.6(6)
C21 C16 C17 C18 1.6(9)
C15 C16 C17 C18 175.6(6)
C16 C17 C18 C19 -1.8(10)
C17 C18 C19 N3 -178.6(6)
C17 C18 C19 C20 1.4(9)
N3 C19 C20 C21 179.0(6)
C18 C19 C20 C21 -1.1(10)
C19 C20 C21 O3 -178.4(6)
C19 C20 C21 C16 1.0(10)
C17 C16 C21 O3 178.1(6)
C15 C16 C21 O3 4.0(9)
C17 C16 C21 C20 -1.2(9)
C15 C16 C21 C20 -175.3(6)
C27 C22 C23 C24 -3.3(9)
O3 C22 C23 C24 178.9(6)
C27 C22 C23 C15 174.2(6)
O3 C22 C23 C15 -3.6(9)
N1 C15 C23 C24 -37.4(8)
C14 C15 C23 C24 73.5(7)
C16 C15 C23 C24 -162.6(6)
N1 C15 C23 C22 145.2(6)
C14 C15 C23 C22 -103.9(6)
C16 C15 C23 C22 20.1(8)
C22 C23 C24 C25 1.6(10)
C15 C23 C24 C25 -175.9(6)
C23 C24 C25 C26 0.2(11)
C24 C25 C26 N4 -178.3(7)
C24 C25 C26 C27 -0.4(10)
C23 C22 C27 C26 3.3(10)
O3 C22 C27 C26 -178.8(6)
N4 C26 C27 C22 176.6(7)
C25 C26 C27 C22 -1.3(10)
O2 C8 N1 N2 -5.7(9)
C9 C8 N1 N2 173.2(5)
O2 C8 N1 C15 -179.3(5)
C9 C8 N1 C15 -0.4(6)
C23 C15 N1 N2 -52.7(7)
C14 C15 N1 N2 -171.7(5)
C16 C15 N1 N2 72.1(7)
C23 C15 N1 C8 120.3(5)
C14 C15 N1 C8 1.2(6)
C16 C15 N1 C8 -115.0(5)
C1 C7 N2 N1 175.8(5)
C8 N1 N2 C7 177.9(6)
C15 N1 N2 C7 -9.4(9)
C18 C19 N3 C30 177.5(7)
C20 C19 N3 C30 -2.5(11)
C18 C19 N3 C28 -9.7(10)
C20 C19 N3 C28 170.2(7)
C31 C30 N3 C19 87.9(9)
C31 C30 N3 C28 -85.1(8)
C29 C28 N3 C19 92.1(8)
C29 C28 N3 C30 -94.7(8)
C27 C26 N4 C32 170.9(7)
C25 C26 N4 C32 -11.3(10)
C27 C26 N4 C34 -0.1(11)
C25 C26 N4 C34 177.7(7)
C33 C32 N4 C26 -70.7(9)
C33 C32 N4 C34 100.7(8)
C35 C34 N4 C26 85.8(9)
C35 C34 N4 C32 -85.5(8)
C20 C21 O3 C22 -166.1(6)
C16 C21 O3 C22 14.6(9)
C23 C22 O3 C21 -14.9(9)
C27 C22 O3 C21 167.2(6)
